data_8106125
loop_
_publ_author_name
'Wu, Hao'
'Hu, Qiang'
'Wang, Yuan'

_publ_section_title
;
 Crystal Structure of ethyl
 (E)-3,4-dimethyl-5-((2-(4-methylbenzoyl)hydrazono)methyl)-1H-pyrrole-2-carboxylate
 --- water --- ethanol (1/1/1), C20H29N3O5
;
_journal_issue 2
_journal_name_full 'Zeitschrift f\"ur Kristallographie - New Crystal Structures'
_journal_page_first 279
_journal_page_last 280
_journal_paper_doi 10.1515/ncrs-2017-0278
_journal_volume 233
_journal_year 2018
_chemical_formula_sum 'C20 H29 N3 O5'
_chemical_formula_weight 391.46
_space_group_IT_number 2
_space_group_name_Hall '-P 1'
_space_group_name_H-M_alt 'P -1'
_symmetry_cell_setting triclinic
_symmetry_space_group_name_H-M 'P -1'
_atom_sites_solution_hydrogens geom
_atom_sites_solution_primary direct
_atom_sites_solution_secondary difmap
_cell_angle_alpha 94.509(4)
_cell_angle_beta 92.570(4)
_cell_angle_gamma 102.312(3)
_cell_formula_units_Z 2
_cell_length_a 9.1571(18)
_cell_length_b 10.505(2)
_cell_length_c 11.576(2)
_cell_measurement_reflns_used 1132
_cell_measurement_temperature 296(2)
_cell_measurement_theta_max 20.35
_cell_measurement_theta_min 1.96
_cell_volume 1082.4(4)
_computing_cell_refinement 'Bruker SMART'
_computing_data_collection 'Bruker SMART'
_computing_data_reduction 'Bruker SAINT'
_computing_molecular_graphics 'Bruker SHELXTL'
_computing_publication_material 'Bruker SHELXTL'
_computing_structure_refinement 'SHELXL-97 (Sheldrick, 1997)'
_computing_structure_solution 'SHELXS-97 (Sheldrick, 1990)'
_diffrn_ambient_temperature 296(2)
_diffrn_measured_fraction_theta_full 0.994
_diffrn_measured_fraction_theta_max 0.994
_diffrn_measurement_device_type 'CCD area detector'
_diffrn_measurement_method 'phi and omega scans'
_diffrn_radiation_monochromator graphite
_diffrn_radiation_source 'fine-focus sealed tube'
_diffrn_radiation_type MoK\a
_diffrn_radiation_wavelength 0.71073
_diffrn_reflns_av_R_equivalents 0.0209
_diffrn_reflns_av_sigmaI/netI 0.0517
_diffrn_reflns_limit_h_max 10
_diffrn_reflns_limit_h_min -10
_diffrn_reflns_limit_k_max 12
_diffrn_reflns_limit_k_min -12
_diffrn_reflns_limit_l_max 8
_diffrn_reflns_limit_l_min -13
_diffrn_reflns_number 5720
_diffrn_reflns_theta_full 25.00
_diffrn_reflns_theta_max 25.00
_diffrn_reflns_theta_min 1.77
_exptl_absorpt_coefficient_mu 0.087
_exptl_absorpt_correction_T_max 0.9871
_exptl_absorpt_correction_T_min 0.9846
_exptl_absorpt_correction_type multi-scan
_exptl_absorpt_process_details sadabs
_exptl_crystal_colour colorless
_exptl_crystal_density_diffrn 1.201
_exptl_crystal_density_method 'not measured'
_exptl_crystal_description prism
_exptl_crystal_F_000 420
_exptl_crystal_size_max 0.18
_exptl_crystal_size_mid 0.16
_exptl_crystal_size_min 0.15
_refine_diff_density_max 0.170
_refine_diff_density_min -0.139
_refine_diff_density_rms 0.033
_refine_ls_extinction_coef 0.009(3)
_refine_ls_extinction_expression Fc^*^=kFc[1+0.001xFc^2^\l^3^/sin(2\q)]^-1/4^
_refine_ls_extinction_method SHELXL
_refine_ls_goodness_of_fit_ref 1.031
_refine_ls_hydrogen_treatment mixed
_refine_ls_matrix_type full
_refine_ls_number_parameters 273
_refine_ls_number_reflns 3789
_refine_ls_number_restraints 18
_refine_ls_restrained_S_all 1.035
_refine_ls_R_factor_all 0.1120
_refine_ls_R_factor_gt 0.0543
_refine_ls_shift/su_max 0.000
_refine_ls_shift/su_mean 0.000
_refine_ls_structure_factor_coef Fsqd
_refine_ls_weighting_details 'calc w=1/[\s^2^(Fo^2^)+(0.0748P)^2^+0.0429P] where P=(Fo^2^+2Fc^2^)/3'
_refine_ls_weighting_scheme calc
_refine_ls_wR_factor_gt 0.1385
_refine_ls_wR_factor_ref 0.1704
_reflns_number_gt 1996
_reflns_number_total 3789
_reflns_threshold_expression >2sigma(I)
_cod_data_source_file suppl_ncrs-2017-0278_suppl.cif
_cod_data_source_block z
_cod_original_sg_symbol_H-M P-1
_cod_database_code 8106125

loop_
_symmetry_equiv_pos_as_xyz
'x, y, z'
'-x, -y, -z'

loop_
_atom_site_label
_atom_site_type_symbol
_atom_site_fract_x
_atom_site_fract_y
_atom_site_fract_z
_atom_site_U_iso_or_equiv
_atom_site_adp_type
_atom_site_occupancy
_atom_site_symmetry_multiplicity
_atom_site_calc_flag
_atom_site_refinement_flags
_atom_site_disorder_assembly
_atom_site_disorder_group
C1 C 0.6973(4) -0.3007(4) -0.1146(3) 0.1081(12) Uani 1 1 d . . .
H1A H 0.8044 -0.2888 -0.1080 0.162 Uiso 1 1 calc R . .
H1B H 0.6672 -0.2726 -0.1871 0.162 Uiso 1 1 calc R . .
H1C H 0.6521 -0.3916 -0.1114 0.162 Uiso 1 1 calc R . .
C2 C 0.6476(3) -0.2210(3) -0.0160(3) 0.0759(9) Uani 1 1 d . . .
C3 C 0.5550(4) -0.2782(3) 0.0644(3) 0.0799(9) Uani 1 1 d . . .
H3 H 0.5225 -0.3687 0.0580 0.096 Uiso 1 1 calc R . .
C4 C 0.5087(3) -0.2052(3) 0.1545(3) 0.0731(8) Uani 1 1 d . . .
H4 H 0.4458 -0.2470 0.2073 0.088 Uiso 1 1 calc R . .
C5 C 0.5550(3) -0.0704(3) 0.1668(2) 0.0611(7) Uani 1 1 d . . .
C6 C 0.6489(3) -0.0125(3) 0.0867(3) 0.0788(9) Uani 1 1 d . . .
H6 H 0.6827 0.0780 0.0930 0.095 Uiso 1 1 calc R . .
C7 C 0.6928(4) -0.0872(4) -0.0021(3) 0.0864(10) Uani 1 1 d . . .
H7 H 0.7556 -0.0456 -0.0551 0.104 Uiso 1 1 calc R . .
C8 C 0.5087(3) 0.0163(3) 0.2594(2) 0.0635(7) Uani 1 1 d . . .
C9 C 0.2654(3) -0.0104(3) 0.4852(2) 0.0635(8) Uani 1 1 d . . .
H9A H 0.2278 -0.1004 0.4776 0.076 Uiso 1 1 calc R . .
C10 C 0.2160(3) 0.0708(2) 0.5739(2) 0.0573(7) Uani 1 1 d . . .
C11 C 0.1095(3) 0.0388(3) 0.6547(2) 0.0607(7) Uani 1 1 d . . .
C12 C 0.0996(3) 0.1554(3) 0.7186(2) 0.0587(7) Uani 1 1 d . . .
C13 C 0.2010(3) 0.2558(2) 0.6753(2) 0.0576(7) Uani 1 1 d . . .
C14 C 0.0272(3) -0.0968(3) 0.6740(3) 0.0788(9) Uani 1 1 d . . .
H14A H 0.0270 -0.1543 0.6052 0.118 Uiso 1 1 calc R . .
H14B H -0.0741 -0.0954 0.6910 0.118 Uiso 1 1 calc R . .
H14C H 0.0760 -0.1275 0.7380 0.118 Uiso 1 1 calc R . .
C15 C -0.0009(3) 0.1667(3) 0.8165(3) 0.0774(9) Uani 1 1 d . . .
H15A H 0.0192 0.2556 0.8501 0.116 Uiso 1 1 calc R . .
H15B H 0.0176 0.1107 0.8746 0.116 Uiso 1 1 calc R . .
H15C H -0.1036 0.1409 0.7872 0.116 Uiso 1 1 calc R . .
C16 C 0.2545(3) 0.3946(3) 0.7084(3) 0.0659(8) Uani 1 1 d . . .
C17 C 0.2332(4) 0.5827(3) 0.8263(3) 0.0974(11) Uani 1 1 d . . .
H17A H 0.2193 0.6328 0.7614 0.117 Uiso 1 1 calc R . .
H17B H 0.3390 0.6019 0.8506 0.117 Uiso 1 1 calc R . .
C18 C 0.1455(5) 0.6178(4) 0.9236(4) 0.1216(14) Uani 1 1 d . . .
H18A H 0.0412 0.5998 0.8983 0.182 Uiso 1 1 calc R . .
H18B H 0.1788 0.7092 0.9484 0.182 Uiso 1 1 calc R . .
H18C H 0.1594 0.5671 0.9871 0.182 Uiso 1 1 calc R . .
C19 C 0.7716(8) 0.4277(6) 0.6831(6) 0.1037(18) Uani 0.609(5) 1 d PD A 1
H19A H 0.8344 0.4125 0.7481 0.124 Uiso 0.609(5) 1 calc PR A 1
H19B H 0.6936 0.4672 0.7145 0.124 Uiso 0.609(5) 1 calc PR A 1
C19B C 0.8388(13) 0.3907(9) 0.6039(10) 0.1037(18) Uani 0.391(5) 1 d PD A 2
H19C H 0.8604 0.3794 0.5229 0.124 Uiso 0.391(5) 1 calc PR A 2
H19D H 0.9199 0.3706 0.6509 0.124 Uiso 0.391(5) 1 calc PR A 2
C20 C 0.865(4) 0.5226(11) 0.612(3) 0.133(4) Uani 0.609(5) 1 d PDU A 1
H20A H 0.9146 0.5987 0.6613 0.200 Uiso 0.609(5) 1 calc PR A 1
H20B H 0.8012 0.5479 0.5536 0.200 Uiso 0.609(5) 1 calc PR A 1
H20C H 0.9375 0.4825 0.5755 0.200 Uiso 0.609(5) 1 calc PR A 1
C20B C 0.827(6) 0.5281(16) 0.635(4) 0.133(4) Uani 0.391(5) 1 d PDU A 2
H20D H 0.9019 0.5862 0.5970 0.200 Uiso 0.391(5) 1 calc PR A 2
H20E H 0.8428 0.5480 0.7173 0.200 Uiso 0.391(5) 1 calc PR A 2
H20F H 0.7296 0.5389 0.6097 0.200 Uiso 0.391(5) 1 calc PR A 2
O1 O 0.5606(2) 0.1357(2) 0.26954(18) 0.0844(7) Uani 1 1 d . . .
O2 O 0.3604(3) 0.46048(19) 0.6665(2) 0.0937(8) Uani 1 1 d . . .
O3 O 0.1807(2) 0.44304(18) 0.79201(19) 0.0782(6) Uani 1 1 d . . .
O4 O 0.5070(2) 0.32191(18) 0.44231(18) 0.0882(7) Uani 1 1 d D . .
H4A H 0.5395 0.3927 0.4095 0.132 Uiso 1 1 d RD . .
H4B H 0.5095 0.2574 0.3903 0.132 Uiso 1 1 d RD . .
O5 O 0.7044(3) 0.3066(2) 0.6231(2) 0.0943(7) Uani 1 1 d D . .
H5 H 0.640(4) 0.310(4) 0.568(3) 0.141 Uiso 1 1 d D . .
N1 N 0.4064(3) -0.0386(2) 0.3319(2) 0.0636(6) Uani 1 1 d . . .
H1 H 0.367(3) -0.128(3) 0.331(2) 0.076 Uiso 1 1 d . . .
N2 N 0.3618(2) 0.0419(2) 0.4165(2) 0.0629(6) Uani 1 1 d . . .
N3 N 0.2698(2) 0.2020(2) 0.58752(19) 0.0605(6) Uani 1 1 d . . .
H3A H 0.3369 0.2449 0.5471 0.073 Uiso 1 1 calc R . .

loop_
_atom_site_aniso_label
_atom_site_aniso_U_11
_atom_site_aniso_U_22
_atom_site_aniso_U_33
_atom_site_aniso_U_23
_atom_site_aniso_U_13
_atom_site_aniso_U_12
C1 0.109(3) 0.127(3) 0.096(3) -0.004(2) 0.027(2) 0.044(3)
C2 0.070(2) 0.086(2) 0.073(2) 0.0052(19) 0.0038(17) 0.0222(18)
C3 0.091(2) 0.067(2) 0.079(2) 0.0008(18) 0.0095(19) 0.0124(17)
C4 0.084(2) 0.067(2) 0.066(2) 0.0093(16) 0.0105(16) 0.0084(16)
C5 0.0619(17) 0.0615(18) 0.0588(18) 0.0074(14) 0.0003(14) 0.0109(14)
C6 0.083(2) 0.073(2) 0.080(2) 0.0144(18) 0.0119(18) 0.0111(17)
C7 0.082(2) 0.104(3) 0.077(2) 0.017(2) 0.0236(18) 0.021(2)
C8 0.0654(18) 0.0552(19) 0.0686(19) 0.0124(15) -0.0002(15) 0.0086(14)
C9 0.0667(18) 0.0526(17) 0.0688(19) 0.0101(15) -0.0031(15) 0.0073(14)
C10 0.0594(16) 0.0464(16) 0.0635(17) 0.0060(13) -0.0045(14) 0.0072(13)
C11 0.0550(16) 0.0517(17) 0.0740(19) 0.0138(15) -0.0027(14) 0.0070(13)
C12 0.0545(16) 0.0559(17) 0.0659(18) 0.0119(14) 0.0002(14) 0.0106(13)
C13 0.0551(16) 0.0497(16) 0.0674(18) 0.0085(14) 0.0037(14) 0.0088(13)
C14 0.077(2) 0.0580(18) 0.098(2) 0.0194(17) 0.0107(17) 0.0015(15)
C15 0.0725(19) 0.072(2) 0.089(2) 0.0139(17) 0.0207(17) 0.0135(15)
C16 0.0710(19) 0.0549(18) 0.071(2) 0.0077(15) 0.0067(16) 0.0106(15)
C17 0.103(3) 0.058(2) 0.123(3) -0.0129(19) 0.024(2) 0.0053(18)
C18 0.127(3) 0.080(2) 0.150(4) -0.017(2) 0.047(3) 0.009(2)
C19 0.130(5) 0.060(3) 0.116(5) 0.009(3) 0.013(4) 0.009(3)
C19B 0.130(5) 0.060(3) 0.116(5) 0.009(3) 0.013(4) 0.009(3)
C20 0.139(15) 0.096(3) 0.145(11) 0.012(4) 0.024(6) -0.021(4)
C20B 0.139(15) 0.096(3) 0.145(11) 0.012(4) 0.024(6) -0.021(4)
O1 0.1044(16) 0.0567(13) 0.0878(15) 0.0099(11) 0.0190(12) 0.0037(12)
O2 0.1101(18) 0.0562(13) 0.1073(18) 0.0089(12) 0.0399(14) -0.0056(12)
O3 0.0788(14) 0.0547(12) 0.0971(16) -0.0030(11) 0.0162(12) 0.0072(10)
O4 0.1130(17) 0.0587(13) 0.0843(15) 0.0085(11) 0.0246(12) -0.0053(11)
O5 0.1121(19) 0.0592(13) 0.1055(19) 0.0168(13) 0.0077(14) 0.0018(13)
N1 0.0719(16) 0.0512(13) 0.0656(15) 0.0047(13) 0.0058(12) 0.0089(12)
N2 0.0664(15) 0.0509(13) 0.0692(16) 0.0044(12) 0.0022(12) 0.0086(11)
N3 0.0628(14) 0.0495(14) 0.0665(15) 0.0109(11) 0.0071(12) 0.0035(11)

loop_
_atom_type_symbol
_atom_type_description
_atom_type_scat_dispersion_real
_atom_type_scat_dispersion_imag
_atom_type_scat_source
C C 0.0033 0.0016 'International Tables Vol C Tables 4.2.6.8 and 6.1.1.4'
H H 0.0000 0.0000 'International Tables Vol C Tables 4.2.6.8 and 6.1.1.4'
N N 0.0061 0.0033 'International Tables Vol C Tables 4.2.6.8 and 6.1.1.4'
O O 0.0106 0.0060 'International Tables Vol C Tables 4.2.6.8 and 6.1.1.4'

loop_
_geom_angle_atom_site_label_1
_geom_angle_atom_site_label_2
_geom_angle_atom_site_label_3
_geom_angle
_geom_angle_site_symmetry_1
_geom_angle_site_symmetry_3
C2 C1 H1A 109.5 . .
C2 C1 H1B 109.5 . .
H1A C1 H1B 109.5 . .
C2 C1 H1C 109.5 . .
H1A C1 H1C 109.5 . .
H1B C1 H1C 109.5 . .
C7 C2 C3 116.6(3) . .
C7 C2 C1 121.5(3) . .
C3 C2 C1 121.9(3) . .
C2 C3 C4 121.9(3) . .
C2 C3 H3 119.0 . .
C4 C3 H3 119.0 . .
C3 C4 C5 120.6(3) . .
C3 C4 H4 119.7 . .
C5 C4 H4 119.7 . .
C6 C5 C4 117.8(3) . .
C6 C5 C8 117.9(3) . .
C4 C5 C8 124.3(3) . .
C7 C6 C5 120.5(3) . .
C7 C6 H6 119.8 . .
C5 C6 H6 119.8 . .
C6 C7 C2 122.6(3) . .
C6 C7 H7 118.7 . .
C2 C7 H7 118.7 . .
O1 C8 N1 120.6(3) . .
O1 C8 C5 121.2(3) . .
N1 C8 C5 118.2(3) . .
N2 C9 C10 119.4(2) . .
N2 C9 H9A 120.3 . .
C10 C9 H9A 120.3 . .
N3 C10 C11 108.1(2) . .
N3 C10 C9 121.6(2) . .
C11 C10 C9 130.3(2) . .
C10 C11 C12 107.4(2) . .
C10 C11 C14 126.0(3) . .
C12 C11 C14 126.5(3) . .
C13 C12 C11 106.9(2) . .
C13 C12 C15 127.4(3) . .
C11 C12 C15 125.6(2) . .
N3 C13 C12 108.0(2) . .
N3 C13 C16 116.9(2) . .
C12 C13 C16 134.9(3) . .
C11 C14 H14A 109.5 . .
C11 C14 H14B 109.5 . .
H14A C14 H14B 109.5 . .
C11 C14 H14C 109.5 . .
H14A C14 H14C 109.5 . .
H14B C14 H14C 109.5 . .
C12 C15 H15A 109.5 . .
C12 C15 H15B 109.5 . .
H15A C15 H15B 109.5 . .
C12 C15 H15C 109.5 . .
H15A C15 H15C 109.5 . .
H15B C15 H15C 109.5 . .
O2 C16 O3 122.5(3) . .
O2 C16 C13 122.9(3) . .
O3 C16 C13 114.5(3) . .
O3 C17 C18 107.9(3) . .
O3 C17 H17A 110.1 . .
C18 C17 H17A 110.1 . .
O3 C17 H17B 110.1 . .
C18 C17 H17B 110.1 . .
H17A C17 H17B 108.4 . .
C17 C18 H18A 109.5 . .
C17 C18 H18B 109.5 . .
H18A C18 H18B 109.5 . .
C17 C18 H18C 109.5 . .
H18A C18 H18C 109.5 . .
H18B C18 H18C 109.5 . .
O5 C19 C20 115.0(12) . .
O5 C19 H19A 108.5 . .
C20 C19 H19A 108.5 . .
O5 C19 H19B 108.5 . .
C20 C19 H19B 108.5 . .
H19A C19 H19B 107.5 . .
O5 C19B C20B 109.4(17) . .
O5 C19B H19C 109.8 . .
C20B C19B H19C 109.8 . .
O5 C19B H19D 109.8 . .
C20B C19B H19D 109.8 . .
H19C C19B H19D 108.2 . .
C19B C20B H20D 109.5 . .
C19B C20B H20E 109.5 . .
H20D C20B H20E 109.5 . .
C19B C20B H20F 109.5 . .
H20D C20B H20F 109.5 . .
H20E C20B H20F 109.5 . .
C16 O3 C17 115.2(2) . .
H4A O4 H4B 105.8 . .
C19B O5 C19 51.3(5) . .
C19B O5 H5 108(3) . .
C19 O5 H5 115(3) . .
C8 N1 N2 118.2(2) . .
C8 N1 H1 124.3(17) . .
N2 N1 H1 117.5(17) . .
C9 N2 N1 118.0(2) . .
C10 N3 C13 109.6(2) . .
C10 N3 H3A 125.2 . .
C13 N3 H3A 125.2 . .

loop_
_geom_bond_atom_site_label_1
_geom_bond_atom_site_label_2
_geom_bond_distance
_geom_bond_site_symmetry_2
C1 C2 1.506(4) .
C1 H1A 0.9600 .
C1 H1B 0.9600 .
C1 H1C 0.9600 .
C2 C7 1.373(4) .
C2 C3 1.374(4) .
C3 C4 1.381(4) .
C3 H3 0.9300 .
C4 C5 1.382(4) .
C4 H4 0.9300 .
C5 C6 1.381(4) .
C5 C8 1.488(4) .
C6 C7 1.371(4) .
C6 H6 0.9300 .
C7 H7 0.9300 .
C8 O1 1.238(3) .
C8 N1 1.353(3) .
C9 N2 1.279(3) .
C9 C10 1.434(4) .
C9 H9A 0.9300 .
C10 N3 1.355(3) .
C10 C11 1.389(4) .
C11 C12 1.403(4) .
C11 C14 1.502(4) .
C12 C13 1.391(3) .
C12 C15 1.504(4) .
C13 N3 1.366(3) .
C13 C16 1.450(4) .
C14 H14A 0.9600 .
C14 H14B 0.9600 .
C14 H14C 0.9600 .
C15 H15A 0.9600 .
C15 H15B 0.9600 .
C15 H15C 0.9600 .
C16 O2 1.209(3) .
C16 O3 1.335(3) .
C17 O3 1.460(3) .
C17 C18 1.480(5) .
C17 H17A 0.9700 .
C17 H17B 0.9700 .
C18 H18A 0.9600 .
C18 H18B 0.9600 .
C18 H18C 0.9600 .
C19 O5 1.404(6) .
C19 C20 1.491(10) .
C19 H19A 0.9700 .
C19 H19B 0.9700 .
C19B O5 1.392(10) .
C19B C20B 1.486(10) .
C19B H19C 0.9700 .
C19B H19D 0.9700 .
C20 H20A 0.9600 .
C20 H20B 0.9600 .
C20 H20C 0.9600 .
C20B H20D 0.9600 .
C20B H20E 0.9600 .
C20B H20F 0.9600 .
O4 H4A 0.8641 .
O4 H4B 0.8753 .
O5 H5 0.856(10) .
N1 N2 1.376(3) .
N1 H1 0.93(3) .
N3 H3A 0.8600 .

loop_
_geom_hbond_atom_site_label_D
_geom_hbond_atom_site_label_H
_geom_hbond_atom_site_label_A
_geom_hbond_distance_DH
_geom_hbond_distance_HA
_geom_hbond_distance_DA
_geom_hbond_angle_DHA
_geom_hbond_site_symmetry_A
N1 H1 O5 0.93(3) 1.97(3) 2.878(3) 163(2) 2_656
N3 H3A O4 0.86 2.08 2.937(3) 171.5 .
O4 H4A O2 0.86 1.92 2.774(3) 171.0 2_666
O4 H4B O1 0.88 1.96 2.819(3) 167.1 .
O4 H4B N2 0.88 2.43 2.944(3) 118.3 .
O5 H5 O4 0.856(10) 1.886(11) 2.741(3) 177(4) .

loop_
_geom_torsion_atom_site_label_1
_geom_torsion_atom_site_label_2
_geom_torsion_atom_site_label_3
_geom_torsion_atom_site_label_4
_geom_torsion
_geom_torsion_site_symmetry_1
_geom_torsion_site_symmetry_2
_geom_torsion_site_symmetry_3
_geom_torsion_site_symmetry_4
C7 C2 C3 C4 0.3(5) . . . .
C1 C2 C3 C4 -179.6(3) . . . .
C2 C3 C4 C5 -0.1(5) . . . .
C3 C4 C5 C6 -0.3(4) . . . .
C3 C4 C5 C8 178.8(3) . . . .
C4 C5 C6 C7 0.5(4) . . . .
C8 C5 C6 C7 -178.6(3) . . . .
C5 C6 C7 C2 -0.4(5) . . . .
C3 C2 C7 C6 0.0(5) . . . .
C1 C2 C7 C6 179.9(3) . . . .
C6 C5 C8 O1 -5.0(4) . . . .
C4 C5 C8 O1 176.0(3) . . . .
C6 C5 C8 N1 174.2(3) . . . .
C4 C5 C8 N1 -4.8(4) . . . .
N2 C9 C10 N3 -0.5(4) . . . .
N2 C9 C10 C11 177.0(3) . . . .
N3 C10 C11 C12 0.1(3) . . . .
C9 C10 C11 C12 -177.7(3) . . . .
N3 C10 C11 C14 -176.8(2) . . . .
C9 C10 C11 C14 5.5(5) . . . .
C10 C11 C12 C13 -0.2(3) . . . .
C14 C11 C12 C13 176.6(3) . . . .
C10 C11 C12 C15 -179.3(2) . . . .
C14 C11 C12 C15 -2.5(4) . . . .
C11 C12 C13 N3 0.3(3) . . . .
C15 C12 C13 N3 179.4(2) . . . .
C11 C12 C13 C16 -173.6(3) . . . .
C15 C12 C13 C16 5.5(5) . . . .
N3 C13 C16 O2 -4.2(4) . . . .
C12 C13 C16 O2 169.2(3) . . . .
N3 C13 C16 O3 178.1(2) . . . .
C12 C13 C16 O3 -8.5(4) . . . .
O2 C16 O3 C17 2.3(4) . . . .
C13 C16 O3 C17 -180.0(3) . . . .
C18 C17 O3 C16 -176.8(3) . . . .
C20B C19B O5 C19 -32(2) . . . .
C20 C19 O5 C19B 30.2(16) . . . .
O1 C8 N1 N2 0.2(4) . . . .
C5 C8 N1 N2 -179.0(2) . . . .
C10 C9 N2 N1 -179.7(2) . . . .
C8 N1 N2 C9 -179.8(2) . . . .
C11 C10 N3 C13 0.1(3) . . . .
C9 C10 N3 C13 178.1(2) . . . .
C12 C13 N3 C10 -0.2(3) . . . .
C16 C13 N3 C10 174.9(2) . . . .
